data_7022734
loop_
_publ_author_name
'Steinborn, Martin'
'Suhanji, Mihael'
'Kl\"ufers, Peter'

_publ_section_title
;
 Mixed sugar-core-phosphate chelation of D-fructose 1,6-bisphosphate with
 the Re(V)O(tmen) metal fragment.
;
_journal_issue 16
_journal_name_full 'Dalton transactions (Cambridge, England : 2003)'
_journal_page_first 5749
_journal_page_last 5754
_journal_paper_doi 10.1039/c3dt32901a
_journal_volume 42
_journal_year 2013
_chemical_absolute_configuration rm
_chemical_compound_source
;
418 mg trans-[ReOCl3(PPh3)2] (0.5 mmol), 90.1 mg phen (0.5 mmol), 108 mg
Na2-rac-Glyc1PxxH2O (0.5 mmol) and 0.1386 ml NEt3 (1.0 mmol)in 250 ml methanol
were stirred at RT for 48 hours. After removing the solvent the brown residue
was washed with acetone and resolved in 80 ml methanol. Green crystals of
[ReO(phen)(rac-Glyc2,3H-21PH+1-kO2,3,P)] . MeOH formed within 14 days at 4 \%C.
;
_chemical_formula_moiety 'C15 H14 N2 O7 P Re, C H4 O'
_chemical_formula_sum 'C16 H18 N2 O8 P Re'
_chemical_formula_weight 583.504
_chemical_name_common '[ReO(phen)(rac-Glyc2,3H-21PH-kO2,3,P)].MeOH'
_space_group_IT_number 14
_symmetry_cell_setting monoclinic
_symmetry_Int_Tables_number 14
_symmetry_space_group_name_Hall '-P 2ybc'
_symmetry_space_group_name_H-M 'P 1 21/c 1'
_atom_sites_solution_hydrogens geom
_atom_sites_solution_primary direct
_atom_sites_solution_secondary difmap
_audit_block_code Re_phen_Glyc1P_po139_Steinborn
_audit_creation_date 25-Oct-2011
_audit_creation_method 'form98_non/compatible with shelxl97-2'
_audit_update_record '26-July-12 created by MS'
_cell_angle_alpha 90.000(4)
_cell_angle_beta 91.399(3)
_cell_angle_gamma 90.000(4)
_cell_formula_units_Z 4
_cell_length_a 10.2979(5)
_cell_length_b 9.0749(5)
_cell_length_c 19.4763(7)
_cell_measurement_reflns_used 2096
_cell_measurement_temperature 173(2)
_cell_measurement_theta_max 26.3071
_cell_measurement_theta_min 4.1782
_cell_volume 1819.56(15)
_computing_cell_refinement
;
CrysAlisPro, Agilent Technologies,
Version 1.171.35.11 (release 16-05-2011 CrysAlis171 .NET)
(compiled May 16 2011,17:55:39)
;
_computing_data_collection
;
CrysAlisPro, Agilent Technologies,
Version 1.171.35.11 (release 16-05-2011 CrysAlis171 .NET)
(compiled May 16 2011,17:55:39)
;
_computing_data_reduction
;
CrysAlisPro, Agilent Technologies,
Version 1.171.35.11 (release 16-05-2011 CrysAlis171 .NET)
(compiled May 16 2011,17:55:39)
;
_computing_structure_refinement 'SHELXL-97 (G. M. Sheldrick. University of G\"ottingen, 97-2 version)'
_computing_structure_solution SIR97
_diffrn_ambient_temperature 173(2)
_diffrn_detector_area_resol_mean 15.9809
_diffrn_measured_fraction_theta_full 0.988
_diffrn_measured_fraction_theta_max 0.988
_diffrn_measurement_details
;
1 omega 34.00 100.00 1.0000 60.0000
omega____ theta____ kappa____ phi______ frames
- 21.2306 179.0000 90.0000 66
2 omega -10.00 95.00 1.0000 60.0000
omega____ theta____ kappa____ phi______ frames
- 21.2306 38.0000 150.0000 105
3 omega 30.00 66.00 1.0000 60.0000
omega____ theta____ kappa____ phi______ frames
- 21.2306 77.0000 -90.0000 36
;
_diffrn_measurement_device 'CCD camera on \k-goniostat'
_diffrn_measurement_device_type 'Oxford XCalibur'
_diffrn_measurement_method '\w scans'
_diffrn_orient_matrix_UB_11 -0.0303430000
_diffrn_orient_matrix_UB_12 0.0665196000
_diffrn_orient_matrix_UB_13 0.0100451000
_diffrn_orient_matrix_UB_21 -0.0595476000
_diffrn_orient_matrix_UB_22 -0.0248087000
_diffrn_orient_matrix_UB_23 -0.0149993000
_diffrn_orient_matrix_UB_31 -0.0166953000
_diffrn_orient_matrix_UB_32 -0.0327121000
_diffrn_orient_matrix_UB_33 0.0316448000
_diffrn_radiation_collimation '0.5 mm collimator'
_diffrn_radiation_monochromator graphite
_diffrn_radiation_source 'fine-focus sealed tube'
_diffrn_radiation_type MoK\a
_diffrn_radiation_wavelength 0.71073
_diffrn_reflns_av_R_equivalents 0.0837
_diffrn_reflns_av_sigmaI/netI 0.1187
_diffrn_reflns_limit_h_max 12
_diffrn_reflns_limit_h_min -12
_diffrn_reflns_limit_k_max 11
_diffrn_reflns_limit_k_min -4
_diffrn_reflns_limit_l_max 24
_diffrn_reflns_limit_l_min -24
_diffrn_reflns_number 6341
_diffrn_reflns_theta_full 26.31
_diffrn_reflns_theta_max 26.31
_diffrn_reflns_theta_min 4.18
_diffrn_source_current 40
_diffrn_source_power 2.00
_diffrn_source_type 'Spellman generator'
_diffrn_source_voltage 50
_exptl_absorpt_coefficient_mu 6.816
_exptl_absorpt_correction_T_max 0.873
_exptl_absorpt_correction_T_min 0.570
_exptl_absorpt_correction_type multi-scan
_exptl_absorpt_process_details
;
CrysAlisPro, Agilent Technologies,
Version 1.171.35.11 (release 16-05-2011 CrysAlis171 .NET)
(compiled May 16 2011,17:55:39)
Empirical absorption correction using spherical harmonics,
implemented in SCALE3 ABSPACK scaling algorithm.
;
_exptl_crystal_colour green
_exptl_crystal_density_diffrn 2.13006(16)
_exptl_crystal_density_method 'not measured'
_exptl_crystal_description platelet
_exptl_crystal_F_000 1128
_exptl_crystal_size_max 0.11
_exptl_crystal_size_mid 0.07
_exptl_crystal_size_min 0.02
_refine_diff_density_max 2.571
_refine_diff_density_min -2.382
_refine_diff_density_rms 0.243
_refine_ls_extinction_method none
_refine_ls_goodness_of_fit_ref 0.938
_refine_ls_hydrogen_treatment mixed
_refine_ls_matrix_type full
_refine_ls_number_parameters 258
_refine_ls_number_reflns 3673
_refine_ls_number_restraints 1
_refine_ls_restrained_S_all 0.938
_refine_ls_R_factor_all 0.0678
_refine_ls_R_factor_gt 0.0474
_refine_ls_shift/su_max 0.000
_refine_ls_shift/su_mean 0.000
_refine_ls_structure_factor_coef Fsqd
_refine_ls_weighting_details 'calc w=1/[\s^2^(Fo^2^)+(0.0093P)^2^+0.0000P] where P=(Fo^2^+2Fc^2^)/3'
_refine_ls_weighting_scheme calc
_refine_ls_wR_factor_gt 0.0890
_refine_ls_wR_factor_ref 0.1017
_reflns_number_gt 2717
_reflns_number_total 3673
_reflns_threshold_expression >2sigma(I)
_cod_data_source_file c3dt32901a.txt
_cod_data_source_block po139
_cod_original_cell_volume 1819.56(14)
_cod_original_sg_symbol_H-M 'P 21/c'
_cod_database_code 7022734

loop_
_symmetry_equiv_pos_as_xyz
'x, y, z'
'-x, y+1/2, -z+1/2'
'-x, -y, -z'
'x, -y-1/2, z-1/2'

loop_
_atom_site_label
_atom_site_type_symbol
_atom_site_fract_x
_atom_site_fract_y
_atom_site_fract_z
_atom_site_U_iso_or_equiv
_atom_site_adp_type
_atom_site_occupancy
_atom_site_symmetry_multiplicity
_atom_site_calc_flag
_atom_site_refinement_flags
Re1 Re 0.26209(3) 0.31431(4) 0.172011(17) 0.01951(13) Uani 1 1 d .
P1 P 0.0701(2) 0.0691(3) 0.09492(11) 0.0222(5) Uani 1 1 d .
O1 O -0.0022(6) 0.0467(7) 0.1650(3) 0.0247(14) Uani 1 1 d .
O2 O 0.0819(6) 0.3580(7) 0.1839(3) 0.0260(15) Uani 1 1 d .
O3 O 0.2344(6) 0.1828(7) 0.2499(3) 0.0263(15) Uani 1 1 d .
O4 O 0.2043(5) 0.1341(7) 0.1107(3) 0.0238(14) Uani 1 1 d .
O5 O -0.0118(6) 0.1567(7) 0.0458(3) 0.0310(16) Uani 1 1 d .
O6 O 0.0939(6) -0.0930(7) 0.0721(3) 0.0286(16) Uani 1 1 d D
H86 H 0.068(9) -0.114(11) 0.034(3) 0.043 Uiso 1 1 d D
O7 O 0.3474(6) 0.4561(7) 0.2067(3) 0.0275(15) Uani 1 1 d .
O8 O 0.3156(7) -0.0924(8) 0.2766(3) 0.0396(18) Uani 1 1 d .
H88 H 0.2959 -0.0040 0.2690 0.059 Uiso 1 1 calc R
N1 N 0.2645(7) 0.4068(9) 0.0716(3) 0.0230(17) Uani 1 1 d .
N10 N 0.4368(7) 0.2212(8) 0.1311(4) 0.0220(17) Uani 1 1 d .
C1 C -0.0733(9) 0.1600(11) 0.1985(5) 0.030(2) Uani 1 1 d .
H1A H -0.1295 0.1141 0.2330 0.036 Uiso 1 1 calc R
H1B H -0.1304 0.2099 0.1641 0.036 Uiso 1 1 calc R
C2 C 0.0122(8) 0.2748(11) 0.2340(4) 0.024(2) Uani 1 1 d .
H2 H -0.0449 0.3441 0.2594 0.028 Uiso 1 1 calc R
C3 C 0.1147(9) 0.2131(10) 0.2845(4) 0.026(2) Uani 1 1 d .
H3A H 0.1314 0.2853 0.3219 0.032 Uiso 1 1 calc R
H3B H 0.0819 0.1213 0.3054 0.032 Uiso 1 1 calc R
C4 C 0.3368(10) -0.1640(11) 0.2143(5) 0.036(3) Uani 1 1 d .
H4A H 0.2877 -0.1140 0.1774 0.054 Uiso 1 1 calc R
H4B H 0.3078 -0.2666 0.2175 0.054 Uiso 1 1 calc R
H4C H 0.4296 -0.1616 0.2044 0.054 Uiso 1 1 calc R
C101 C 0.1762(9) 0.4977(11) 0.0437(4) 0.028(2) Uani 1 1 d .
H101 H 0.1073 0.5316 0.0711 0.033 Uiso 1 1 calc R
C102 C 0.1819(9) 0.5450(11) -0.0249(5) 0.032(2) Uani 1 1 d .
H102 H 0.1193 0.6117 -0.0434 0.038 Uiso 1 1 calc R
C103 C 0.2792(10) 0.4929(11) -0.0640(5) 0.034(3) Uani 1 1 d .
H103 H 0.2838 0.5229 -0.1106 0.041 Uiso 1 1 calc R
C104 C 0.3735(9) 0.3950(11) -0.0367(5) 0.027(2) Uani 1 1 d .
C105 C 0.4805(9) 0.3352(12) -0.0757(5) 0.033(2) Uani 1 1 d .
H105 H 0.4889 0.3617 -0.1226 0.040 Uiso 1 1 calc R
C106 C 0.5687(10) 0.2414(12) -0.0456(5) 0.035(2) Uani 1 1 d .
H106 H 0.6397 0.2059 -0.0712 0.042 Uiso 1 1 calc R
C107 C 0.5544(8) 0.1960(11) 0.0249(5) 0.029(2) Uani 1 1 d .
C108 C 0.6407(9) 0.0997(12) 0.0577(5) 0.036(3) Uani 1 1 d .
H108 H 0.7110 0.0582 0.0337 0.043 Uiso 1 1 calc R
C109 C 0.6226(8) 0.0652(11) 0.1258(5) 0.030(2) Uani 1 1 d .
H109 H 0.6796 -0.0020 0.1486 0.035 Uiso 1 1 calc R
C110 C 0.5209(8) 0.1289(11) 0.1610(5) 0.027(2) Uani 1 1 d .
H110 H 0.5112 0.1055 0.2081 0.032 Uiso 1 1 calc R
C111 C 0.4533(8) 0.2550(10) 0.0637(4) 0.021(2) Uani 1 1 d .
C112 C 0.3634(8) 0.3545(10) 0.0311(4) 0.021(2) Uani 1 1 d .

loop_
_atom_site_aniso_label
_atom_site_aniso_U_11
_atom_site_aniso_U_22
_atom_site_aniso_U_33
_atom_site_aniso_U_23
_atom_site_aniso_U_13
_atom_site_aniso_U_12
Re1 0.0259(2) 0.0175(2) 0.0152(2) -0.00123(15) 0.00220(13) 0.00028(17)
P1 0.0336(13) 0.0172(13) 0.0156(12) -0.0022(10) -0.0015(9) 0.0013(12)
O1 0.036(3) 0.019(4) 0.020(3) -0.001(3) 0.010(3) -0.003(3)
O2 0.033(3) 0.021(4) 0.024(4) -0.005(3) 0.000(3) 0.001(3)
O3 0.033(3) 0.024(4) 0.023(3) -0.005(3) 0.006(3) 0.000(3)
O4 0.026(3) 0.018(4) 0.028(4) -0.001(3) 0.002(3) 0.002(3)
O5 0.054(4) 0.023(4) 0.016(3) -0.008(3) -0.008(3) 0.010(4)
O6 0.044(4) 0.016(4) 0.026(4) -0.008(3) -0.006(3) 0.005(3)
O7 0.034(3) 0.025(4) 0.023(3) -0.006(3) -0.003(3) -0.002(3)
O8 0.058(5) 0.031(5) 0.030(4) 0.007(3) 0.009(3) 0.020(4)
N1 0.029(4) 0.022(4) 0.018(4) 0.004(3) -0.002(3) -0.008(4)
N10 0.029(4) 0.016(4) 0.021(4) -0.009(3) -0.003(3) -0.005(4)
C1 0.030(5) 0.037(6) 0.023(5) 0.008(4) 0.013(4) 0.001(5)
C2 0.030(5) 0.026(6) 0.016(5) 0.000(4) 0.009(4) -0.002(4)
C3 0.047(6) 0.014(5) 0.019(5) -0.006(4) 0.015(4) -0.011(5)
C4 0.057(6) 0.028(6) 0.022(5) -0.004(4) 0.004(5) 0.013(6)
C101 0.035(5) 0.026(6) 0.023(5) 0.010(4) -0.004(4) 0.000(5)
C102 0.037(5) 0.027(6) 0.031(6) 0.011(5) -0.009(4) -0.004(5)
C103 0.052(6) 0.027(6) 0.024(5) 0.005(5) -0.007(5) -0.008(6)
C104 0.034(5) 0.023(6) 0.022(5) -0.003(4) 0.003(4) -0.006(5)
C105 0.040(5) 0.042(7) 0.018(5) -0.005(5) 0.008(4) 0.003(6)
C106 0.044(6) 0.029(6) 0.034(6) -0.014(5) 0.019(4) -0.001(5)
C107 0.027(5) 0.026(6) 0.034(6) -0.009(5) 0.008(4) 0.004(5)
C108 0.021(5) 0.049(8) 0.037(6) -0.010(5) 0.009(4) -0.002(5)
C109 0.025(5) 0.029(6) 0.035(6) 0.003(5) -0.002(4) 0.006(5)
C110 0.025(5) 0.028(6) 0.027(5) -0.008(4) 0.004(4) 0.003(5)
C111 0.027(5) 0.022(5) 0.015(5) -0.004(4) -0.001(3) 0.000(4)
C112 0.034(5) 0.021(5) 0.010(4) 0.001(4) 0.007(4) -0.003(4)

loop_
_atom_type_symbol
_atom_type_description
_atom_type_scat_dispersion_real
_atom_type_scat_dispersion_imag
_atom_type_scat_source
C C 0.0033 0.0016 'International Tables Vol C Tables 4.2.6.8 and 6.1.1.4'
H H 0.0000 0.0000 'International Tables Vol C Tables 4.2.6.8 and 6.1.1.4'
N N 0.0061 0.0033 'International Tables Vol C Tables 4.2.6.8 and 6.1.1.4'
O O 0.0106 0.0060 'International Tables Vol C Tables 4.2.6.8 and 6.1.1.4'
P P 0.1023 0.0942 'International Tables Vol C Tables 4.2.6.8 and 6.1.1.4'
Re Re -1.0185 7.2310 'International Tables Vol C Tables 4.2.6.8 and 6.1.1.4'

loop_
_geom_angle_atom_site_label_1
_geom_angle_atom_site_label_2
_geom_angle_atom_site_label_3
_geom_angle
O7 Re1 O2 106.9(3)
O7 Re1 O3 103.8(3)
O2 Re1 O3 82.7(3)
O7 Re1 O4 163.1(3)
O2 Re1 O4 88.2(2)
O3 Re1 O4 85.5(2)
O7 Re1 N1 92.8(3)
O2 Re1 N1 93.6(3)
O3 Re1 N1 163.3(3)
O4 Re1 N1 78.1(3)
O7 Re1 N10 90.9(3)
O2 Re1 N10 160.7(2)
O3 Re1 N10 100.7(3)
O4 Re1 N10 73.3(2)
N1 Re1 N10 77.7(3)
O5 P1 O4 114.7(4)
O5 P1 O6 114.3(3)
O4 P1 O6 105.9(4)
O5 P1 O1 110.5(4)
O4 P1 O1 108.6(3)
O6 P1 O1 101.8(4)
C1 O1 P1 123.9(6)
C2 O2 Re1 118.3(5)
C3 O3 Re1 112.8(5)
P1 O4 Re1 131.1(4)
P1 O6 H86 116(7)
C4 O8 H88 109.5
C101 N1 C112 118.9(8)
C101 N1 Re1 126.5(6)
C112 N1 Re1 114.4(6)
C110 N10 C111 117.9(8)
C110 N10 Re1 128.8(6)
C111 N10 Re1 113.1(6)
O1 C1 C2 113.8(7)
O1 C1 H1A 108.8
C2 C1 H1A 108.8
O1 C1 H1B 108.8
C2 C1 H1B 108.8
H1A C1 H1B 107.7
O2 C2 C1 110.1(7)
O2 C2 C3 106.3(7)
C1 C2 C3 115.1(8)
O2 C2 H2 108.4
C1 C2 H2 108.4
C3 C2 H2 108.4
O3 C3 C2 110.6(7)
O3 C3 H3A 109.5
C2 C3 H3A 109.5
O3 C3 H3B 109.5
C2 C3 H3B 109.5
H3A C3 H3B 108.1
O8 C4 H4A 109.5
O8 C4 H4B 109.5
H4A C4 H4B 109.5
O8 C4 H4C 109.5
H4A C4 H4C 109.5
H4B C4 H4C 109.5
N1 C101 C102 122.1(9)
N1 C101 H101 118.9
C102 C101 H101 118.9
C103 C102 C101 118.4(9)
C103 C102 H102 120.8
C101 C102 H102 120.8
C102 C103 C104 121.1(9)
C102 C103 H103 119.4
C104 C103 H103 119.4
C112 C104 C103 117.6(9)
C112 C104 C105 118.5(9)
C103 C104 C105 123.9(9)
C106 C105 C104 120.7(9)
C106 C105 H105 119.7
C104 C105 H105 119.7
C105 C106 C107 120.2(9)
C105 C106 H106 119.9
C107 C106 H106 119.9
C108 C107 C111 117.6(9)
C108 C107 C106 122.6(9)
C111 C107 C106 119.8(9)
C109 C108 C107 119.0(9)
C109 C108 H108 120.5
C107 C108 H108 120.5
C108 C109 C110 120.1(9)
C108 C109 H109 120.0
C110 C109 H109 120.0
N10 C110 C109 122.4(9)
N10 C110 H110 118.8
C109 C110 H110 118.8
N10 C111 C107 122.9(8)
N10 C111 C112 118.4(8)
C107 C111 C112 118.7(8)
C104 C112 N1 121.9(8)
C104 C112 C111 122.1(8)
N1 C112 C111 116.1(7)

loop_
_geom_bond_atom_site_label_1
_geom_bond_atom_site_label_2
_geom_bond_distance
Re1 O7 1.689(6)
Re1 O2 1.917(6)
Re1 O3 1.957(6)
Re1 O4 2.103(6)
Re1 N1 2.129(7)
Re1 N10 2.158(7)
P1 O5 1.490(6)
P1 O4 1.527(6)
P1 O6 1.557(7)
P1 O1 1.583(6)
O1 C1 1.429(11)
O2 C2 1.438(10)
O3 C3 1.446(10)
O6 H86 0.81(4)
O8 C4 1.397(10)
O8 H88 0.8400
N1 C101 1.333(11)
N1 C112 1.387(11)
N10 C110 1.328(11)
N10 C111 1.363(10)
C1 C2 1.519(12)
C1 H1A 0.9900
C1 H1B 0.9900
C2 C3 1.532(12)
C2 H2 1.0000
C3 H3A 0.9900
C3 H3B 0.9900
C4 H4A 0.9800
C4 H4B 0.9800
C4 H4C 0.9800
C101 C102 1.407(12)
C101 H101 0.9500
C102 C103 1.358(14)
C102 H102 0.9500
C103 C104 1.412(13)
C103 H103 0.9500
C104 C112 1.375(12)
C104 C105 1.459(13)
C105 C106 1.367(13)
C105 H105 0.9500
C106 C107 1.444(13)
C106 H106 0.9500
C107 C108 1.391(13)
C107 C111 1.408(12)
C108 C109 1.378(12)
C108 H108 0.9500
C109 C110 1.391(12)
C109 H109 0.9500
C110 H110 0.9500
C111 C112 1.432(12)

loop_
_geom_hbond_atom_site_label_D
_geom_hbond_atom_site_label_H
_geom_hbond_atom_site_label_A
_geom_hbond_distance_DH
_geom_hbond_distance_HA
_geom_hbond_distance_DA
_geom_hbond_angle_DHA
_geom_hbond_site_symmetry_A
O8 H88 O3 0.84 1.84 2.681(9) 173.7 .
O6 H86 O5 0.81(4) 1.68(5) 2.495(8) 179(11) 3

loop_
_geom_torsion_atom_site_label_1
_geom_torsion_atom_site_label_2
_geom_torsion_atom_site_label_3
_geom_torsion_atom_site_label_4
_geom_torsion
O5 P1 O1 C1 -42.3(7)
O4 P1 O1 C1 84.3(7)
O6 P1 O1 C1 -164.2(6)
O7 Re1 O2 C2 -107.5(6)
O3 Re1 O2 C2 -5.3(6)
O4 Re1 O2 C2 80.4(6)
N1 Re1 O2 C2 158.4(6)
N10 Re1 O2 C2 96.3(9)
O7 Re1 O3 C3 91.1(5)
O2 Re1 O3 C3 -14.5(5)
O4 Re1 O3 C3 -103.2(5)
N1 Re1 O3 C3 -92.5(10)
N10 Re1 O3 C3 -175.3(5)
O5 P1 O4 Re1 75.0(5)
O6 P1 O4 Re1 -158.0(4)
O1 P1 O4 Re1 -49.2(6)
O7 Re1 O4 P1 -159.3(7)
O2 Re1 O4 P1 -6.4(5)
O3 Re1 O4 P1 76.4(5)
N1 Re1 O4 P1 -100.5(5)
N10 Re1 O4 P1 179.0(5)
O7 Re1 N1 C101 -90.3(7)
O2 Re1 N1 C101 16.8(7)
O3 Re1 N1 C101 93.2(12)
O4 Re1 N1 C101 104.1(7)
N10 Re1 N1 C101 179.4(8)
O7 Re1 N1 C112 95.4(6)
O2 Re1 N1 C112 -157.5(6)
O3 Re1 N1 C112 -81.1(11)
O4 Re1 N1 C112 -70.2(6)
N10 Re1 N1 C112 5.1(6)
O7 Re1 N10 C110 87.7(7)
O2 Re1 N10 C110 -115.0(9)
O3 Re1 N10 C110 -16.5(8)
O4 Re1 N10 C110 -98.5(8)
N1 Re1 N10 C110 -179.6(8)
O7 Re1 N10 C111 -98.2(6)
O2 Re1 N10 C111 59.0(11)
O3 Re1 N10 C111 157.5(6)
O4 Re1 N10 C111 75.6(6)
N1 Re1 N10 C111 -5.5(6)
P1 O1 C1 C2 -74.6(9)
Re1 O2 C2 C1 -103.4(7)
Re1 O2 C2 C3 21.8(9)
O1 C1 C2 O2 66.6(10)
O1 C1 C2 C3 -53.5(10)
Re1 O3 C3 C2 30.1(8)
O2 C2 C3 O3 -32.2(10)
C1 C2 C3 O3 89.9(9)
C112 N1 C101 C102 -1.5(13)
Re1 N1 C101 C102 -175.6(7)
N1 C101 C102 C103 1.6(14)
C101 C102 C103 C104 -0.7(14)
C102 C103 C104 C112 -0.1(14)
C102 C103 C104 C105 -179.9(9)
C112 C104 C105 C106 -0.1(14)
C103 C104 C105 C106 179.6(9)
C104 C105 C106 C107 2.2(15)
C105 C106 C107 C108 179.3(9)
C105 C106 C107 C111 -3.5(14)
C111 C107 C108 C109 0.8(14)
C106 C107 C108 C109 178.0(9)
C107 C108 C109 C110 -1.3(14)
C111 N10 C110 C109 -0.9(13)
Re1 N10 C110 C109 173.0(7)
C108 C109 C110 N10 1.4(14)
C110 N10 C111 C107 0.3(13)
Re1 N10 C111 C107 -174.5(7)
C110 N10 C111 C112 -179.9(8)
Re1 N10 C111 C112 5.3(10)
C108 C107 C111 N10 -0.3(13)
C106 C107 C111 N10 -177.6(8)
C108 C107 C111 C112 179.9(9)
C106 C107 C111 C112 2.6(13)
C103 C104 C112 N1 0.2(13)
C105 C104 C112 N1 179.9(8)
C103 C104 C112 C111 179.5(8)
C105 C104 C112 C111 -0.7(14)
C101 N1 C112 C104 0.6(13)
Re1 N1 C112 C104 175.4(7)
C101 N1 C112 C111 -178.7(8)
Re1 N1 C112 C111 -4.0(10)
N10 C111 C112 C104 179.7(8)
C107 C111 C112 C104 -0.6(13)
N10 C111 C112 N1 -1.0(12)
C107 C111 C112 N1 178.8(8)
